data_7044032
loop_
_publ_author_name
'Matsuda, Masaki'
'Iwamura, Sayaka'
'Hamada, Yumi'
'Ohishi, Hiroko'
'Nishi, Miki'
'Nogami, Yoshio'
'Ikeda, Mitsuo'
'Kanda, Akinori'
'Funasako, Yusuke'
'Mochida, Tomoyuki'
'Nakao, Akiko'
'Hanasaki, Noriaki'

_publ_section_title
;
 A new strategy for inducing dipole moments in charge-transfer complexes:
 introduction of asymmetry into axially ligated iron phthalocyanines
;
_journal_name_full 'Dalton Trans.'
_journal_paper_doi 10.1039/C7DT02605F
_journal_year 2017
_chemical_formula_sum 'C90 H52 Cl2 Fe2 N18 P'
_chemical_formula_weight 1599.06
_space_group_crystal_system tetragonal
_space_group_IT_number 86
_space_group_name_Hall '-P 4bc'
_space_group_name_H-M_alt 'P 42/n'
_symmetry_space_group_name_Hall '-P 4bc'
_symmetry_space_group_name_H-M 'P 42/n :2'
_atom_sites_solution_hydrogens geom
_audit_update_record
;
2017-06-27 deposited with the CCDC.
2017-08-11 downloaded from the CCDC.
;
_cell_angle_alpha 90
_cell_angle_beta 90
_cell_angle_gamma 90
_cell_formula_units_Z 2
_cell_length_a 21.616(3)
_cell_length_b 21.616(3)
_cell_length_c 7.5069(11)
_cell_measurement_reflns_used 6354
_cell_measurement_temperature 273.(2)
_cell_measurement_theta_max 27.4506
_cell_measurement_theta_min 2.6651
_cell_volume 3507.6(9)
_computing_cell_refinement 'Bruker SAINT'
_computing_data_collection 'Bruker APEX2'
_computing_data_reduction 'Bruker SAINT'
_computing_molecular_graphics 'shelXle (C.B. Huebschle, rev 786)'
_computing_publication_material 'Bruker SHELXTL'
_computing_structure_refinement 'SHELXL-2014/7 (Sheldrick, 2014)'
_computing_structure_solution 'SHELXS-97 (Sheldrick 2008)'
_diffrn_ambient_temperature 273.(2)
_diffrn_detector_area_resol_mean 8.3333
_diffrn_measured_fraction_theta_full 0.998
_diffrn_measured_fraction_theta_max 0.998
_diffrn_measurement_device_type 'Bruker APEXII CCD area detector'
_diffrn_measurement_method 'phi an_diffrn_radiation_type'
_diffrn_radiation_monochromator 'Bruker Helios multilayer confocal mirror'
_diffrn_radiation_type MoK\a
_diffrn_radiation_wavelength 0.71073
_diffrn_reflns_av_R_equivalents 0.0252
_diffrn_reflns_av_unetI/netI 0.0181
_diffrn_reflns_limit_h_max 25
_diffrn_reflns_limit_h_min -16
_diffrn_reflns_limit_k_max 25
_diffrn_reflns_limit_k_min -25
_diffrn_reflns_limit_l_max 8
_diffrn_reflns_limit_l_min -8
_diffrn_reflns_number 16188
_diffrn_reflns_theta_full 25.03
_diffrn_reflns_theta_max 25.03
_diffrn_reflns_theta_min 2.67
_exptl_absorpt_coefficient_mu 0.580
_exptl_absorpt_correction_T_max 0.92
_exptl_absorpt_correction_T_min 0.87
_exptl_absorpt_correction_type multi-scan
_exptl_absorpt_process_details
;
SADABS-2016/2 - Bruker AXS area detector scaling and absorption correction
;
_exptl_crystal_colour black
_exptl_crystal_density_diffrn 1.514
_exptl_crystal_density_method 'not measured'
_exptl_crystal_description needle
_exptl_crystal_F_000 1638
_exptl_crystal_size_max 1.000
_exptl_crystal_size_mid 0.158
_exptl_crystal_size_min 0.153
_refine_diff_density_max 0.246
_refine_diff_density_min -0.636
_refine_ls_extinction_method none
_refine_ls_goodness_of_fit_ref 0.998
_refine_ls_hydrogen_treatment constr
_refine_ls_matrix_type full
_refine_ls_number_parameters 270
_refine_ls_number_reflns 3094
_refine_ls_number_restraints 0
_refine_ls_restrained_S_all 0.998
_refine_ls_R_factor_all 0.0380
_refine_ls_R_factor_gt 0.0326
_refine_ls_shift/su_max 0.000
_refine_ls_shift/su_mean 0.000
_refine_ls_structure_factor_coef Fsqd
_refine_ls_weighting_details 'w=1/[\s^2^(Fo^2^)+(0.0631P)^2^+1.3919P] where P=(Fo^2^+2Fc^2^)/3'
_refine_ls_weighting_scheme calc
_refine_ls_wR_factor_gt 0.0930
_refine_ls_wR_factor_ref 0.0979
_reflns_number_gt 2691
_reflns_number_total 3094
_reflns_threshold_expression 'I > 2\s(I)'
_cod_data_source_file c7dt02605f1.cif
_cod_data_source_block TPPFePcCNCl
_cod_depositor_comments
;
The following automatic conversions were performed:

'_exptl_absorpt_correction_type' value 'Multi-Scan' changed to
'multi-scan' according to
/home/data/users/saulius/crontab/automatic-downloads/rss-feeds/RSC/lib/dictionaries/cif_core.dic
dictionary named 'cif_core.dic' version 2.4.2 from 2011-04-26.

Automatic conversion script
Id: cif_fix_values 4973 2017-02-22 13:04:09Z antanas 
;
_cod_original_cell_volume 3507.6(12)
_cod_database_code 7044032

loop_
_space_group_symop_operation_xyz
'x, y, z'
'-x+1/2, -y+1/2, z'
'-y, x+1/2, z+1/2'
'y+1/2, -x, z+1/2'
'-x, -y, -z'
'x-1/2, y-1/2, -z'
'y, -x-1/2, -z-1/2'
'-y-1/2, x, -z-1/2'

loop_
_atom_site_type_symbol
_atom_site_label
_atom_site_fract_x
_atom_site_fract_y
_atom_site_fract_z
_atom_site_U_iso_or_equiv
_atom_site_adp_type
_atom_site_calc_flag
_atom_site_refinement_flags_adp
_atom_site_refinement_flags_occupancy
_atom_site_refinement_flags_posn
_atom_site_occupancy
Cl Cl1 0.5874(2) 0.5515(2) -0.0926(5) 0.0305(7) Uani d . P . 0.5
N N5 0.6109(4) 0.5642(4) -0.1166(14) 0.061(2) Uani d . P . 0.5
C C23 0.5762(11) 0.5415(11) -0.100(3) 0.051(7) Uani d . P . 0.5
Fe Fe1 0.5 0.5 0 0.02610(14) Uani d . P S 1
P P1 0.75 0.75 0.75 0.0327(2) Uani d T P S 1
N N1 0.44770(7) 0.54242(7) -0.1711(2) 0.0287(3) Uani d . . . 1
N N2 0.42314(7) 0.63576(7) -0.0068(2) 0.0309(4) Uani d . . . 1
N N3 0.48861(7) 0.56767(7) 0.1672(2) 0.0283(3) Uani d . . . 1
N N4 0.55665(7) 0.53467(7) 0.4053(2) 0.0307(4) Uani d . . . 1
C C1 0.41879(8) 0.59800(8) -0.1459(2) 0.0278(4) Uani d . . . 1
C C2 0.45655(8) 0.62126(8) 0.1355(2) 0.0279(4) Uani d . . . 1
C C3 0.46555(8) 0.66396(8) 0.2832(2) 0.0291(4) Uani d . . . 1
C C4 0.44542(9) 0.72387(9) 0.3119(3) 0.0340(4) Uani d . . . 1
H H4 0.4192 0.7436 0.2316 0.041 Uiso calc U . R 1
C C5 0.46587(10) 0.75342(9) 0.4654(3) 0.0385(5) Uani d . . . 1
H H5 0.4538 0.794 0.4873 0.046 Uiso calc U . R 1
C C6 0.50396(10) 0.72349(10) 0.5866(3) 0.0394(5) Uani d . . . 1
H H6 0.5165 0.7443 0.6888 0.047 Uiso calc U . R 1
C C7 0.52374(9) 0.66329(9) 0.5588(3) 0.0342(4) Uani d . . . 1
H H7 0.549 0.6432 0.6407 0.041 Uiso calc U . R 1
C C8 0.50435(8) 0.63446(8) 0.4045(2) 0.0285(4) Uani d . . . 1
C C9 0.51827(8) 0.57395(8) 0.3279(2) 0.0284(4) Uani d . . . 1
C C10 0.57185(8) 0.48126(8) 0.3311(2) 0.0279(4) Uani d . . . 1
C C11 0.61544(8) 0.43858(8) 0.4144(3) 0.0290(4) Uani d . . . 1
C C12 0.64743(9) 0.44092(10) 0.5738(3) 0.0358(5) Uani d . . . 1
H H12 0.6441 0.4746 0.6502 0.043 Uiso calc U . R 1
C C13 0.68466(10) 0.39086(10) 0.6145(3) 0.0398(5) Uani d . . . 1
H H13 0.7067 0.3909 0.7209 0.048 Uiso calc U . R 1
C C14 0.68989(10) 0.34035(10) 0.4997(3) 0.0396(5) Uani d . . . 1
H H14 0.7151 0.3073 0.5314 0.048 Uiso calc U . R 1
C C15 0.65821(9) 0.33855(9) 0.3392(3) 0.0339(4) Uani d . . . 1
H H15 0.6621 0.3051 0.2619 0.041 Uiso calc U . R 1
C C16 0.62068(8) 0.38823(8) 0.2985(2) 0.0278(4) Uani d . . . 1
C C17 0.73758(9) 0.68534(9) 0.6057(3) 0.0361(4) Uani d . . . 1
C C18 0.77820(12) 0.63589(10) 0.6000(3) 0.0511(6) Uani d . . . 1
H H18 0.812 0.6344 0.6764 0.061 Uiso calc U . R 1
C C19 0.76783(16) 0.58858(13) 0.4787(4) 0.0695(8) Uani d . . . 1
H H19 0.7946 0.555 0.4747 0.083 Uiso calc U . R 1
C C20 0.71797(15) 0.59105(12) 0.3638(4) 0.0674(8) Uani d . . . 1
H H20 0.7111 0.5586 0.2849 0.081 Uiso calc U . R 1
C C21 0.67874(13) 0.64051(13) 0.3647(4) 0.0603(7) Uani d . . . 1
H H21 0.6459 0.6422 0.2848 0.072 Uiso calc U . R 1
C C22 0.68799(12) 0.68816(12) 0.4854(3) 0.0499(6) Uani d . . . 1
H H22 0.6614 0.722 0.4867 0.06 Uiso calc U . R 1

loop_
_atom_site_aniso_label
_atom_site_aniso_U_11
_atom_site_aniso_U_22
_atom_site_aniso_U_33
_atom_site_aniso_U_12
_atom_site_aniso_U_13
_atom_site_aniso_U_23
Cl1 0.0298(15) 0.0290(18) 0.0325(10) -0.0044(12) 0.0007(12) -0.0029(10)
N5 0.078(7) 0.046(4) 0.060(4) 0.013(4) -0.005(5) -0.006(3)
C23 0.061(13) 0.029(7) 0.062(6) 0.012(8) -0.029(6) -0.018(4)
Fe1 0.0286(2) 0.0241(2) 0.0256(2) 0.00289(14) -0.00398(14) -0.00354(14)
P1 0.0279(3) 0.0279(3) 0.0424(6) 0 0 0
N1 0.0300(8) 0.0273(8) 0.0288(8) 0.0021(6) -0.0037(6) -0.0019(6)
N2 0.0328(9) 0.0281(8) 0.0317(9) 0.0019(7) -0.0054(7) -0.0033(6)
N3 0.0298(8) 0.0262(8) 0.0291(8) 0.0013(6) -0.0031(6) -0.0041(6)
N4 0.0321(8) 0.0301(8) 0.0298(9) 0.0015(7) -0.0044(7) -0.0035(7)
C1 0.0284(9) 0.0253(9) 0.0296(10) 0.0008(7) -0.0026(7) -0.0019(7)
C2 0.0276(9) 0.0257(9) 0.0304(10) 0.0021(7) -0.0012(7) -0.0031(8)
C3 0.0290(9) 0.0287(9) 0.0295(10) -0.0018(7) 0.0005(8) -0.0033(7)
C4 0.0365(10) 0.0309(10) 0.0345(11) 0.0065(8) -0.0014(8) -0.0032(8)
C5 0.0463(12) 0.0283(10) 0.0410(11) 0.0058(9) 0.0020(10) -0.0094(9)
C6 0.0430(11) 0.0397(11) 0.0354(11) -0.0001(9) -0.0020(9) -0.0134(9)
C7 0.0355(10) 0.0339(10) 0.0333(11) 0.0020(8) -0.0050(8) -0.0066(8)
C8 0.0276(9) 0.0273(9) 0.0305(10) 0.0001(7) 0.0005(7) -0.0031(8)
C9 0.0277(9) 0.0280(9) 0.0295(10) -0.0001(7) -0.0012(8) -0.0043(8)
C10 0.0285(9) 0.0272(9) 0.0280(10) 0.0001(7) -0.0023(7) -0.0010(7)
C11 0.0256(9) 0.0308(9) 0.0307(10) -0.0002(7) -0.0013(7) -0.0008(8)
C12 0.0341(10) 0.0401(11) 0.0333(11) 0.0011(8) -0.0069(9) -0.0051(9)
C13 0.0371(11) 0.0464(12) 0.0361(11) 0.0075(9) -0.0139(9) -0.0025(9)
C14 0.0381(12) 0.0359(11) 0.0447(13) 0.0074(9) -0.0106(9) 0.0016(9)
C15 0.0339(10) 0.0287(10) 0.0390(11) 0.0010(8) -0.0047(8) -0.0027(8)
C16 0.0258(9) 0.0279(9) 0.0297(10) -0.0032(7) -0.0023(7) -0.0013(7)
C17 0.0354(10) 0.0306(10) 0.0422(12) -0.0013(8) 0.0035(9) -0.0002(8)
C18 0.0677(16) 0.0401(12) 0.0455(14) 0.0137(11) -0.0006(11) 0.0003(10)
C19 0.106(2) 0.0453(15) 0.0574(17) 0.0247(15) 0.0065(16) -0.0070(12)
C20 0.100(2) 0.0460(15) 0.0565(17) -0.0095(14) 0.0097(16) -0.0160(12)
C21 0.0585(15) 0.0665(17) 0.0560(16) -0.0161(13) -0.0030(13) -0.0153(13)
C22 0.0442(13) 0.0491(14) 0.0563(15) 0.0004(10) -0.0045(10) -0.0098(11)

loop_
_atom_type_symbol
_atom_type_description
_atom_type_scat_dispersion_real
_atom_type_scat_dispersion_imag
_atom_type_scat_source
C C 0.0033 0.0016 'International Tables Vol C Tables 4.2.6.8 and 6.1.1.4'
H H 0.0000 0.0000 'International Tables Vol C Tables 4.2.6.8 and 6.1.1.4'
Cl Cl 0.1484 0.1585 'International Tables Vol C Tables 4.2.6.8 and 6.1.1.4'
Fe Fe 0.3463 0.8444 'International Tables Vol C Tables 4.2.6.8 and 6.1.1.4'
N N 0.0061 0.0033 'International Tables Vol C Tables 4.2.6.8 and 6.1.1.4'
P P 0.1023 0.0942 'International Tables Vol C Tables 4.2.6.8 and 6.1.1.4'

loop_
_geom_angle_atom_site_label_1
_geom_angle_atom_site_label_2
_geom_angle_atom_site_label_3
_geom_angle_site_symmetry_1
_geom_angle_site_symmetry_3
_geom_angle
N5 C23 Fe1 . . 165.(3)
N1 Fe1 N1 5_665 . 180.0
N1 Fe1 N3 5_665 5_665 89.88(6)
N1 Fe1 N3 . 5_665 90.12(6)
N1 Fe1 N3 5_665 . 90.12(6)
N1 Fe1 N3 . . 89.88(6)
N3 Fe1 N3 5_665 . 180.0
N1 Fe1 C23 5_665 5_665 91.1(7)
N1 Fe1 C23 . 5_665 88.9(7)
N3 Fe1 C23 5_665 5_665 90.5(7)
N3 Fe1 C23 . 5_665 89.5(7)
N1 Fe1 C23 5_665 . 88.9(7)
N1 Fe1 C23 . . 91.1(7)
N3 Fe1 C23 5_665 . 89.5(7)
N3 Fe1 C23 . . 90.5(7)
C23 Fe1 C23 5_665 . 180.0(8)
N1 Fe1 Cl1 5_665 5_665 92.85(12)
N1 Fe1 Cl1 . 5_665 87.15(12)
N3 Fe1 Cl1 5_665 5_665 86.28(11)
N3 Fe1 Cl1 . 5_665 93.72(11)
C23 Fe1 Cl1 5_665 5_665 4.6(7)
C23 Fe1 Cl1 . 5_665 175.4(7)
N1 Fe1 Cl1 5_665 . 87.15(12)
N1 Fe1 Cl1 . . 92.85(12)
N3 Fe1 Cl1 5_665 . 93.72(11)
N3 Fe1 Cl1 . . 86.28(11)
C23 Fe1 Cl1 5_665 . 175.4(7)
C23 Fe1 Cl1 . . 4.6(7)
Cl1 Fe1 Cl1 5_665 . 180.0
C17 P1 C17 . 8_757 111.52(7)
C17 P1 C17 . 2_665 105.46(13)
C17 P1 C17 8_757 2_665 111.51(7)
C17 P1 C17 . 7_577 111.51(7)
C17 P1 C17 8_757 7_577 105.46(13)
C17 P1 C17 2_665 7_577 111.51(7)
C1 N1 C10 . 5_665 107.95(15)
C1 N1 Fe1 . . 126.13(12)
C10 N1 Fe1 5_665 . 125.61(12)
C2 N2 C1 . . 121.74(16)
C2 N3 C9 . . 107.76(14)
C2 N3 Fe1 . . 126.04(12)
C9 N3 Fe1 . . 125.64(12)
C9 N4 C10 . . 122.09(17)
N2 C1 N1 . . 128.03(16)
N2 C1 C16 . 5_665 122.22(16)
N1 C1 C16 . 5_665 109.75(15)
N2 C2 N3 . . 127.92(16)
N2 C2 C3 . . 122.41(16)
N3 C2 C3 . . 109.64(15)
C4 C3 C8 . . 121.12(17)
C4 C3 C2 . . 132.07(18)
C8 C3 C2 . . 106.74(15)
C3 C4 C5 . . 117.32(18)
C3 C4 H4 . . 121.3
C5 C4 H4 . . 121.3
C6 C5 C4 . . 121.23(18)
C6 C5 H5 . . 119.4
C4 C5 H5 . . 119.4
C7 C6 C5 . . 121.50(19)
C7 C6 H6 . . 119.2
C5 C6 H6 . . 119.2
C8 C7 C6 . . 117.16(19)
C8 C7 H7 . . 121.4
C6 C7 H7 . . 121.4
C7 C8 C3 . . 121.65(17)
C7 C8 C9 . . 132.24(17)
C3 C8 C9 . . 106.07(16)
N4 C9 N3 . . 128.03(16)
N4 C9 C8 . . 122.11(16)
N3 C9 C8 . . 109.78(15)
N4 C10 N1 . 5_665 128.13(17)
N4 C10 C11 . . 122.11(17)
N1 C10 C11 5_665 . 109.75(15)
C12 C11 C16 . . 121.76(17)
C12 C11 C10 . . 132.10(17)
C16 C11 C10 . . 106.14(16)
C13 C12 C11 . . 116.97(18)
C13 C12 H12 . . 121.5
C11 C12 H12 . . 121.5
C12 C13 C14 . . 121.54(19)
C12 C13 H13 . . 119.2
C14 C13 H13 . . 119.2
C15 C14 C13 . . 121.23(19)
C15 C14 H14 . . 119.4
C13 C14 H14 . . 119.4
C16 C15 C14 . . 117.44(18)
C16 C15 H15 . . 121.3
C14 C15 H15 . . 121.3
C15 C16 C11 . . 121.05(17)
C15 C16 C1 . 5_665 132.55(17)
C11 C16 C1 . 5_665 106.40(15)
C18 C17 C22 . . 119.9(2)
C18 C17 P1 . . 121.83(17)
C22 C17 P1 . . 118.07(16)
C17 C18 C19 . . 119.2(2)
C17 C18 H18 . . 120.4
C19 C18 H18 . . 120.4
C20 C19 C18 . . 120.5(3)
C20 C19 H19 . . 119.8
C18 C19 H19 . . 119.8
C21 C20 C19 . . 120.8(2)
C21 C20 H20 . . 119.6
C19 C20 H20 . . 119.6
C20 C21 C22 . . 119.7(3)
C20 C21 H21 . . 120.1
C22 C21 H21 . . 120.1
C21 C22 C17 . . 119.9(2)
C21 C22 H22 . . 120.0
C17 C22 H22 . . 120.0

loop_
_geom_bond_atom_site_label_1
_geom_bond_atom_site_label_2
_geom_bond_site_symmetry_2
_geom_bond_distance
Cl1 Fe1 . 2.301(5)
N5 C23 . 0.91(3)
C23 Fe1 . 2.02(2)
Fe1 N1 5_665 1.9416(15)
Fe1 N1 . 1.9416(15)
Fe1 N3 5_665 1.9430(15)
Fe1 N3 . 1.9431(15)
Fe1 C23 5_665 2.02(2)
Fe1 Cl1 5_665 2.301(5)
P1 C17 . 1.788(2)
P1 C17 8_757 1.788(2)
P1 C17 2_665 1.788(2)
P1 C17 7_577 1.788(2)
N1 C1 . 1.367(2)
N1 C10 5_665 1.372(2)
N2 C2 . 1.327(2)
N2 C1 . 1.329(2)
N3 C2 . 1.371(2)
N3 C9 . 1.373(2)
N4 C9 . 1.322(2)
N4 C10 . 1.323(2)
C1 C16 5_665 1.459(2)
C2 C3 . 1.456(3)
C3 C4 . 1.383(3)
C3 C8 . 1.392(3)
C4 C5 . 1.390(3)
C4 H4 . 0.93
C5 C6 . 1.387(3)
C5 H5 . 0.93
C6 C7 . 1.386(3)
C6 H6 . 0.93
C7 C8 . 1.381(3)
C7 H7 . 0.93
C8 C9 . 1.460(2)
C10 N1 5_665 1.372(2)
C10 C11 . 1.460(3)
C11 C12 . 1.383(3)
C11 C16 . 1.398(3)
C12 C13 . 1.382(3)
C12 H12 . 0.93
C13 C14 . 1.396(3)
C13 H13 . 0.93
C14 C15 . 1.386(3)
C14 H14 . 0.93
C15 C16 . 1.380(3)
C15 H15 . 0.93
C16 C1 5_665 1.459(2)
C17 C18 . 1.384(3)
C17 C22 . 1.403(3)
C18 C19 . 1.387(4)
C18 H18 . 0.93
C19 C20 . 1.382(4)
C19 H19 . 0.93
C20 C21 . 1.365(4)
C20 H20 . 0.93
C21 C22 . 1.386(3)
C21 H21 . 0.93
C22 H22 . 0.93
